data_7116723
loop_
_publ_author_name
'Rong, Weifeng'
'He, Dongliang'
'Wang, Meiyan'
'Mou, Zehuai'
'Cheng, Jianhua'
'Yao, Changguang'
'Li, Shihui'
'Trifonov, Alexander A.'
'Lyubov, Dmitrii M.'
'Cui, Dongmei'

_publ_section_title
;
 Neutral binuclear rare-earth metal complexes with four \m2-bridging hydrides
;
_journal_coden_ASTM CHCOFS
_journal_issue 24
_journal_name_full
;
 Chemical Communications (Cambridge, United Kingdom)
;
_journal_page_first 5063
_journal_page_last 5065
_journal_paper_doi 10.1039/c4cc07262f
_journal_volume 51
_journal_year 2015
_chemical_formula_sum 'C121 H149 N6 O2 P4 Y2'
_chemical_formula_weight 2021.15
_space_group_crystal_system monoclinic
_space_group_IT_number 14
_space_group_name_Hall '-P 2ybc'
_space_group_name_H-M_alt 'P 1 21/c 1'
_symmetry_space_group_name_Hall '-P 2ybc'
_symmetry_space_group_name_H-M 'P 1 21/c 1'
_atom_sites_solution_hydrogens mixed
_audit_creation_method SHELXL-2013
_audit_update_record
;
2014-08-19 deposited with the CCDC.
2015-02-11 downloaded from the CCDC.
;
_cell_angle_alpha 90
_cell_angle_beta 101.1010(10)
_cell_angle_gamma 90
_cell_formula_units_Z 4
_cell_length_a 18.5724(9)
_cell_length_b 19.0815(10)
_cell_length_c 33.6472(16)
_cell_measurement_temperature 295(2)
_cell_volume 11701.1(10)
_computing_structure_refinement 'SHELXL-2013 (Sheldrick, 2013)'
_diffrn_ambient_temperature 295(2)
_diffrn_measured_fraction_theta_full 0.976
_diffrn_measured_fraction_theta_max 0.999
_diffrn_radiation_type MoK\a
_diffrn_radiation_wavelength 0.71073
_diffrn_reflns_av_R_equivalents 0.1096
_diffrn_reflns_av_unetI/netI 0.1403
_diffrn_reflns_Laue_measured_fraction_full 0.976
_diffrn_reflns_Laue_measured_fraction_max 0.999
_diffrn_reflns_limit_h_max 13
_diffrn_reflns_limit_h_min -22
_diffrn_reflns_limit_k_max 22
_diffrn_reflns_limit_k_min -22
_diffrn_reflns_limit_l_max 40
_diffrn_reflns_limit_l_min -36
_diffrn_reflns_number 59249
_diffrn_reflns_point_group_measured_fraction_full 0.976
_diffrn_reflns_point_group_measured_fraction_max 0.999
_diffrn_reflns_theta_full 25.242
_diffrn_reflns_theta_max 25.027
_diffrn_reflns_theta_min 1.117
_exptl_absorpt_coefficient_mu 1.091
_exptl_crystal_colour colorless
_exptl_crystal_density_diffrn 1.147
_exptl_crystal_description block
_exptl_crystal_F_000 4284
_exptl_crystal_size_max 0.210
_exptl_crystal_size_mid 0.170
_exptl_crystal_size_min 0.100
_refine_diff_density_max 1.489
_refine_diff_density_min -0.609
_refine_diff_density_rms 0.121
_refine_ls_extinction_method none
_refine_ls_goodness_of_fit_ref 1.008
_refine_ls_hydrogen_treatment mixed
_refine_ls_matrix_type full
_refine_ls_number_parameters 1203
_refine_ls_number_reflns 20646
_refine_ls_number_restraints 3
_refine_ls_restrained_S_all 1.008
_refine_ls_R_factor_all 0.1560
_refine_ls_R_factor_gt 0.0774
_refine_ls_shift/su_max 0.001
_refine_ls_shift/su_mean 0.000
_refine_ls_structure_factor_coef Fsqd
_refine_ls_weighting_details
;
 w=1/[\s^2^(Fo^2^)+(0.1443P)^2^]
 where P=(Fo^2^+2Fc^2^)/3
;
_refine_ls_weighting_scheme calc
_refine_ls_wR_factor_gt 0.2083
_refine_ls_wR_factor_ref 0.2509
_reflns_Friedel_coverage 0.000
_reflns_number_gt 11463
_reflns_number_total 20646
_reflns_threshold_expression 'I > 2\s(I)'
_cod_data_source_file c4cc07262f2-1c.cif
_cod_data_source_block 3
_cod_database_code 7116723
_shelx_space_group_comment
;
The symmetry employed for this shelxl refinement is uniquely defined
by the following loop, which should always be used as a source of
symmetry information in preference to the above space-group names.
They are only intended as comments.
;
_shelx_estimated_absorpt_t_min 0.803
_shelx_estimated_absorpt_t_max 0.899
_shelxl_version_number 2013-2

loop_
_space_group_symop_operation_xyz
'x, y, z'
'-x, y+1/2, -z+1/2'
'-x, -y, -z'
'x, -y-1/2, z-1/2'

loop_
_atom_site_label
_atom_site_type_symbol
_atom_site_fract_x
_atom_site_fract_y
_atom_site_fract_z
_atom_site_U_iso_or_equiv
_atom_site_adp_type
_atom_site_occupancy
_atom_site_site_symmetry_order
_atom_site_calc_flag
_atom_site_refinement_flags_posn
_atom_site_refinement_flags_adp
_atom_site_refinement_flags_occupancy
Y1 Y 0.29654(4) 0.68891(3) 0.32962(2) 0.02471(19) Uani 1 1 d . . .
Y2 Y 0.23637(4) 0.76109(3) 0.23788(2) 0.02167(18) Uani 1 1 d . . .
N1 N 0.3430(3) 0.6574(3) 0.40391(14) 0.0258(13) Uani 1 1 d . . .
N2 N 0.4021(3) 0.7464(3) 0.36604(15) 0.0284(13) Uani 1 1 d . . .
N3 N 0.3019(3) 0.6341(3) 0.47655(14) 0.0328(14) Uani 1 1 d . . .
N4 N 0.1925(3) 0.6682(3) 0.18993(14) 0.0220(12) Uani 1 1 d . . .
N5 N 0.1285(3) 0.7836(3) 0.17949(15) 0.0267(13) Uani 1 1 d . . .
N6 N 0.1643(3) 0.8680(3) 0.23634(14) 0.0251(13) Uani 1 1 d . . .
O1 O 0.3449(3) 0.5745(2) 0.31708(12) 0.0345(12) Uani 1 1 d . . .
O2 O 0.3411(2) 0.8085(2) 0.21702(12) 0.0332(12) Uani 1 1 d . . .
P1 P 0.28336(10) 0.62687(9) 0.42984(5) 0.0261(4) Uani 1 1 d . . .
P2 P 0.40258(10) 0.71838(9) 0.41141(5) 0.0264(4) Uani 1 1 d . . .
P3 P 0.13173(10) 0.71050(9) 0.15798(5) 0.0234(4) Uani 1 1 d . . .
P4 P 0.09664(10) 0.84686(9) 0.20153(5) 0.0238(4) Uani 1 1 d . . .
C1 C 0.1885(4) 0.6822(4) 0.36438(18) 0.0284(16) Uani 1 1 d . . .
C2 C 0.1173(4) 0.7023(4) 0.3472(2) 0.0327(17) Uani 1 1 d . . .
H2A H 0.1062 0.7101 0.3194 0.039 Uiso 1 1 calc R U .
C3 C 0.0622(4) 0.7112(4) 0.3689(2) 0.0344(17) Uani 1 1 d . . .
H3A H 0.0151 0.7225 0.3555 0.041 Uiso 1 1 calc R U .
C4 C 0.0769(4) 0.7033(4) 0.4108(2) 0.0362(18) Uani 1 1 d . . .
H4 H 0.0411 0.7128 0.4259 0.043 Uiso 1 1 calc R U .
C5 C 0.1456(4) 0.6812(4) 0.4292(2) 0.0328(17) Uani 1 1 d . . .
H5 H 0.1560 0.6744 0.4571 0.039 Uiso 1 1 calc R U .
C6 C 0.1996(4) 0.6689(3) 0.40672(18) 0.0285(16) Uani 1 1 d . . .
C7 C 0.2720(4) 0.5354(3) 0.41421(18) 0.0252(15) Uani 1 1 d . . .
C8 C 0.2135(4) 0.5124(4) 0.3851(2) 0.0375(18) Uani 1 1 d . . .
H8 H 0.1800 0.5449 0.3718 0.045 Uiso 1 1 calc R U .
C9 C 0.2042(5) 0.4434(4) 0.3755(2) 0.050(2) Uani 1 1 d . . .
H9 H 0.1637 0.4291 0.3564 0.060 Uiso 1 1 calc R U .
C10 C 0.2549(5) 0.3941(4) 0.3941(2) 0.052(2) Uani 1 1 d . . .
H10 H 0.2494 0.3471 0.3868 0.062 Uiso 1 1 calc R U .
C11 C 0.3133(4) 0.4153(4) 0.4235(2) 0.0402(19) Uani 1 1 d . . .
H11 H 0.3472 0.3828 0.4365 0.048 Uiso 1 1 calc R U .
C12 C 0.3204(4) 0.4858(4) 0.4333(2) 0.0338(18) Uani 1 1 d . . .
H12 H 0.3592 0.5001 0.4535 0.041 Uiso 1 1 calc R U .
C13 C 0.3078(4) 0.5935(4) 0.51132(18) 0.0294(16) Uani 1 1 d . . .
C14 C 0.2531(4) 0.5466(4) 0.51909(19) 0.0348(18) Uani 1 1 d . . .
C15 C 0.2649(4) 0.5120(4) 0.5562(2) 0.041(2) Uani 1 1 d . . .
H15 H 0.2297 0.4802 0.5611 0.049 Uiso 1 1 calc R U .
C16 C 0.3254(5) 0.5223(4) 0.5859(2) 0.046(2) Uani 1 1 d . . .
H16 H 0.3311 0.4982 0.6104 0.055 Uiso 1 1 calc R U .
C17 C 0.3769(4) 0.5684(4) 0.57903(19) 0.0390(19) Uani 1 1 d . . .
H17 H 0.4182 0.5758 0.5991 0.047 Uiso 1 1 calc R U .
C18 C 0.3698(4) 0.6052(4) 0.54274(18) 0.0337(17) Uani 1 1 d . . .
C19 C 0.1816(4) 0.5343(4) 0.4901(2) 0.0359(18) Uani 1 1 d . . .
H19 H 0.1833 0.5594 0.4649 0.043 Uiso 1 1 calc R U .
C20 C 0.1678(5) 0.4559(4) 0.4800(2) 0.054(2) Uani 1 1 d . . .
H20A H 0.2099 0.4363 0.4714 0.082 Uiso 1 1 calc R U .
H20B H 0.1256 0.4511 0.4586 0.082 Uiso 1 1 calc R U .
H20C H 0.1592 0.4315 0.5036 0.082 Uiso 1 1 calc R U .
C21 C 0.1188(5) 0.5635(5) 0.5076(2) 0.060(2) Uani 1 1 d . . .
H21A H 0.1162 0.5395 0.5323 0.089 Uiso 1 1 calc R U .
H21B H 0.0737 0.5571 0.4886 0.089 Uiso 1 1 calc R U .
H21C H 0.1267 0.6126 0.5130 0.089 Uiso 1 1 calc R U .
C22 C 0.4273(4) 0.6596(4) 0.5382(2) 0.044(2) Uani 1 1 d . . .
H22 H 0.4188 0.6744 0.5097 0.053 Uiso 1 1 calc R U .
C23 C 0.4199(6) 0.7248(4) 0.5644(2) 0.063(3) Uani 1 1 d . . .
H23A H 0.3726 0.7457 0.5555 0.095 Uiso 1 1 calc R U .
H23B H 0.4575 0.7581 0.5618 0.095 Uiso 1 1 calc R U .
H23C H 0.4251 0.7110 0.5922 0.095 Uiso 1 1 calc R U .
C24 C 0.5063(5) 0.6291(6) 0.5493(3) 0.076(3) Uani 1 1 d . . .
H24A H 0.5158 0.6142 0.5771 0.114 Uiso 1 1 calc R U .
H24B H 0.5411 0.6645 0.5455 0.114 Uiso 1 1 calc R U .
H24C H 0.5106 0.5898 0.5321 0.114 Uiso 1 1 calc R U .
C25 C 0.3779(4) 0.7853(4) 0.44474(18) 0.0315(17) Uani 1 1 d . . .
C26 C 0.3061(4) 0.8117(4) 0.4352(2) 0.0348(18) Uani 1 1 d . . .
H26 H 0.2740 0.7945 0.4127 0.042 Uiso 1 1 calc R U .
C27 C 0.2830(5) 0.8620(4) 0.4583(2) 0.043(2) Uani 1 1 d . . .
H27 H 0.2346 0.8775 0.4522 0.051 Uiso 1 1 calc R U .
C28 C 0.3318(5) 0.8907(4) 0.4913(2) 0.051(2) Uani 1 1 d . . .
H28 H 0.3167 0.9268 0.5064 0.061 Uiso 1 1 calc R U .
C29 C 0.3999(5) 0.8658(4) 0.5008(2) 0.050(2) Uani 1 1 d . . .
H29 H 0.4315 0.8843 0.5231 0.060 Uiso 1 1 calc R U .
C30 C 0.4257(5) 0.8129(4) 0.4785(2) 0.043(2) Uani 1 1 d . . .
H30 H 0.4736 0.7964 0.4859 0.052 Uiso 1 1 calc R U .
C31 C 0.4926(4) 0.6871(4) 0.43513(18) 0.0306(17) Uani 1 1 d . . .
C32 C 0.5033(4) 0.6165(4) 0.44504(19) 0.0364(18) Uani 1 1 d . . .
H32 H 0.4633 0.5861 0.4407 0.044 Uiso 1 1 calc R U .
C33 C 0.5719(5) 0.5909(4) 0.4612(2) 0.043(2) Uani 1 1 d . . .
H33 H 0.5788 0.5434 0.4668 0.052 Uiso 1 1 calc R U .
C34 C 0.6292(5) 0.6357(5) 0.4688(2) 0.055(2) Uani 1 1 d . . .
H34 H 0.6755 0.6188 0.4803 0.066 Uiso 1 1 calc R U .
C35 C 0.6204(4) 0.7065(5) 0.4596(2) 0.049(2) Uani 1 1 d . . .
H35 H 0.6606 0.7365 0.4650 0.059 Uiso 1 1 calc R U .
C36 C 0.5532(4) 0.7319(4) 0.4428(2) 0.0385(19) Uani 1 1 d . . .
H36 H 0.5475 0.7793 0.4363 0.046 Uiso 1 1 calc R U .
C37 C 0.4585(4) 0.7883(4) 0.35409(18) 0.0301(17) Uani 1 1 d . . .
C38 C 0.5166(4) 0.7555(4) 0.34012(19) 0.0325(17) Uani 1 1 d . . .
C39 C 0.5694(4) 0.7954(5) 0.3278(2) 0.048(2) Uani 1 1 d . . .
H39 H 0.6081 0.7734 0.3188 0.058 Uiso 1 1 calc R U .
C40 C 0.5665(5) 0.8682(5) 0.3283(2) 0.051(2) Uani 1 1 d . . .
H40 H 0.6029 0.8949 0.3201 0.061 Uiso 1 1 calc R U .
C41 C 0.5091(4) 0.8998(4) 0.3412(2) 0.044(2) Uani 1 1 d . . .
H41 H 0.5071 0.9485 0.3415 0.053 Uiso 1 1 calc R U .
C42 C 0.4539(4) 0.8623(4) 0.3539(2) 0.0375(19) Uani 1 1 d . . .
C43 C 0.5219(4) 0.6760(4) 0.3358(2) 0.0396(19) Uani 1 1 d . . .
H43 H 0.4855 0.6543 0.3495 0.048 Uiso 1 1 calc R U .
C44 C 0.5034(4) 0.6558(4) 0.2913(2) 0.045(2) Uani 1 1 d . . .
H44A H 0.4532 0.6674 0.2804 0.068 Uiso 1 1 calc R U .
H44B H 0.5106 0.6063 0.2886 0.068 Uiso 1 1 calc R U .
H44C H 0.5349 0.6809 0.2767 0.068 Uiso 1 1 calc R U .
C45 C 0.5966(5) 0.6478(5) 0.3546(2) 0.058(2) Uani 1 1 d . . .
H45A H 0.6325 0.6657 0.3402 0.087 Uiso 1 1 calc R U .
H45B H 0.5960 0.5975 0.3532 0.087 Uiso 1 1 calc R U .
H45C H 0.6088 0.6621 0.3825 0.087 Uiso 1 1 calc R U .
C46 C 0.3910(5) 0.9024(4) 0.3655(2) 0.0403(19) Uani 1 1 d . . .
H46 H 0.3569 0.8681 0.3732 0.048 Uiso 1 1 calc R U .
C47 C 0.4158(6) 0.9498(5) 0.4013(2) 0.069(3) Uani 1 1 d . . .
H47A H 0.4378 0.9221 0.4243 0.103 Uiso 1 1 calc R U .
H47B H 0.3743 0.9746 0.4074 0.103 Uiso 1 1 calc R U .
H47C H 0.4511 0.9827 0.3951 0.103 Uiso 1 1 calc R U .
C48 C 0.3489(5) 0.9446(4) 0.3294(2) 0.049(2) Uani 1 1 d . . .
H48A H 0.3091 0.9692 0.3376 0.074 Uiso 1 1 calc R U .
H48B H 0.3299 0.9132 0.3076 0.074 Uiso 1 1 calc R U .
H48C H 0.3815 0.9776 0.3206 0.074 Uiso 1 1 calc R U .
C49 C 0.3367(5) 0.5386(4) 0.2789(2) 0.056(2) Uani 1 1 d . . .
H49A H 0.3362 0.5721 0.2571 0.067 Uiso 1 1 calc R U .
H49B H 0.2908 0.5128 0.2736 0.067 Uiso 1 1 calc R U .
C50 C 0.3989(6) 0.4902(5) 0.2810(2) 0.074(3) Uani 1 1 d . . .
H50A H 0.4335 0.5079 0.2652 0.089 Uiso 1 1 calc R U .
H50B H 0.3821 0.4443 0.2708 0.089 Uiso 1 1 calc R U .
C51 C 0.4346(6) 0.4862(5) 0.3262(2) 0.065(3) Uani 1 1 d . . .
H51A H 0.4396 0.4380 0.3354 0.078 Uiso 1 1 calc R U .
H51B H 0.4826 0.5082 0.3313 0.078 Uiso 1 1 calc R U .
C52 C 0.3819(4) 0.5256(4) 0.3466(2) 0.043(2) Uani 1 1 d . . .
H52A H 0.3470 0.4937 0.3550 0.052 Uiso 1 1 calc R U .
H52B H 0.4080 0.5502 0.3703 0.052 Uiso 1 1 calc R U .
C53 C 0.2033(4) 0.5945(3) 0.18836(18) 0.0282(16) Uani 1 1 d . . .
C54 C 0.2556(4) 0.5668(4) 0.16698(18) 0.0332(18) Uani 1 1 d . . .
C55 C 0.2638(5) 0.4954(4) 0.1652(2) 0.049(2) Uani 1 1 d . . .
H55 H 0.2983 0.4771 0.1514 0.058 Uiso 1 1 calc R U .
C56 C 0.2220(5) 0.4501(4) 0.1834(2) 0.053(2) Uani 1 1 d . . .
H56 H 0.2269 0.4019 0.1808 0.063 Uiso 1 1 calc R U .
C57 C 0.1731(5) 0.4767(4) 0.2054(2) 0.043(2) Uani 1 1 d . . .
H57 H 0.1458 0.4459 0.2180 0.051 Uiso 1 1 calc R U .
C58 C 0.1633(4) 0.5495(4) 0.20921(19) 0.0315(17) Uani 1 1 d . . .
C59 C 0.1135(4) 0.5759(4) 0.23701(19) 0.0384(19) Uani 1 1 d . . .
H59 H 0.1141 0.6272 0.2364 0.046 Uiso 1 1 calc R U .
C60 C 0.1429(5) 0.5526(4) 0.2804(2) 0.048(2) Uani 1 1 d . . .
H60A H 0.1385 0.5027 0.2823 0.072 Uiso 1 1 calc R U .
H60B H 0.1151 0.5748 0.2982 0.072 Uiso 1 1 calc R U .
H60C H 0.1935 0.5658 0.2881 0.072 Uiso 1 1 calc R U .
C61 C 0.0339(5) 0.5520(5) 0.2249(2) 0.054(2) Uani 1 1 d . . .
H61A H 0.0138 0.5685 0.1981 0.081 Uiso 1 1 calc R U .
H61B H 0.0059 0.5707 0.2436 0.081 Uiso 1 1 calc R U .
H61C H 0.0318 0.5017 0.2254 0.081 Uiso 1 1 calc R U .
C62 C 0.3057(4) 0.6135(4) 0.1491(2) 0.0394(19) Uani 1 1 d . . .
H62 H 0.2814 0.6592 0.1439 0.047 Uiso 1 1 calc R U .
C63 C 0.3238(5) 0.5879(5) 0.1094(2) 0.067(3) Uani 1 1 d . . .
H63A H 0.3566 0.5487 0.1145 0.100 Uiso 1 1 calc R U .
H63B H 0.3468 0.6250 0.0971 0.100 Uiso 1 1 calc R U .
H63C H 0.2795 0.5739 0.0914 0.100 Uiso 1 1 calc R U .
C64 C 0.3777(5) 0.6252(5) 0.1798(2) 0.058(2) Uani 1 1 d . . .
H64A H 0.3669 0.6452 0.2042 0.087 Uiso 1 1 calc R U .
H64B H 0.4088 0.6565 0.1685 0.087 Uiso 1 1 calc R U .
H64C H 0.4023 0.5811 0.1860 0.087 Uiso 1 1 calc R U .
C65 C 0.0435(4) 0.6687(4) 0.14174(17) 0.0288(17) Uani 1 1 d . . .
C66 C 0.0386(4) 0.5988(4) 0.12687(19) 0.0353(18) Uani 1 1 d . . .
H66 H 0.0809 0.5722 0.1280 0.042 Uiso 1 1 calc R U .
C67 C -0.0282(5) 0.5713(4) 0.1110(2) 0.045(2) Uani 1 1 d . . .
H67 H -0.0316 0.5254 0.1015 0.054 Uiso 1 1 calc R U .
C68 C -0.0892(5) 0.6098(5) 0.1090(2) 0.055(2) Uani 1 1 d . . .
H68 H -0.1344 0.5903 0.0977 0.066 Uiso 1 1 calc R U .
C69 C -0.0868(5) 0.6774(5) 0.1233(2) 0.054(2) Uani 1 1 d . . .
H69 H -0.1296 0.7032 0.1221 0.065 Uiso 1 1 calc R U .
C70 C -0.0204(4) 0.7057(4) 0.1394(2) 0.042(2) Uani 1 1 d . . .
H70 H -0.0183 0.7515 0.1491 0.050 Uiso 1 1 calc R U .
C71 C 0.1596(4) 0.7282(3) 0.11026(17) 0.0250(15) Uani 1 1 d . . .
C72 C 0.1496(4) 0.6813(4) 0.0781(2) 0.042(2) Uani 1 1 d . . .
H72 H 0.1236 0.6401 0.0796 0.051 Uiso 1 1 calc R U .
C73 C 0.1784(5) 0.6959(5) 0.0433(2) 0.049(2) Uani 1 1 d . . .
H73 H 0.1709 0.6646 0.0218 0.059 Uiso 1 1 calc R U .
C74 C 0.2173(5) 0.7558(5) 0.0412(2) 0.050(2) Uani 1 1 d . . .
H74 H 0.2375 0.7648 0.0184 0.060 Uiso 1 1 calc R U .
C75 C 0.2268(4) 0.8027(4) 0.0726(2) 0.044(2) Uani 1 1 d . . .
H75 H 0.2525 0.8441 0.0708 0.053 Uiso 1 1 calc R U .
C76 C 0.1984(4) 0.7888(4) 0.1068(2) 0.0321(17) Uani 1 1 d . . .
H76 H 0.2056 0.8210 0.1279 0.038 Uiso 1 1 calc R U .
C77 C 0.0161(4) 0.8173(3) 0.21966(18) 0.0271(16) Uani 1 1 d . . .
C78 C 0.0234(4) 0.7580(4) 0.24444(19) 0.0339(17) Uani 1 1 d . . .
H78 H 0.0695 0.7380 0.2524 0.041 Uiso 1 1 calc R U .
C79 C -0.0347(4) 0.7286(4) 0.2572(2) 0.043(2) Uani 1 1 d . . .
H79 H -0.0286 0.6885 0.2732 0.052 Uiso 1 1 calc R U .
C80 C -0.1042(5) 0.7595(5) 0.2459(2) 0.050(2) Uani 1 1 d . . .
H80 H -0.1443 0.7404 0.2548 0.060 Uiso 1 1 calc R U .
C81 C -0.1130(4) 0.8183(4) 0.2216(2) 0.049(2) Uani 1 1 d . . .
H81 H -0.1591 0.8385 0.2140 0.058 Uiso 1 1 calc R U .
C82 C -0.0528(4) 0.8476(4) 0.2086(2) 0.0380(19) Uani 1 1 d . . .
H82 H -0.0588 0.8875 0.1924 0.046 Uiso 1 1 calc R U .
C83 C 0.0612(4) 0.9165(3) 0.16714(18) 0.0266(16) Uani 1 1 d . . .
C84 C 0.0536(4) 0.9067(4) 0.12547(19) 0.0354(18) Uani 1 1 d . . .
H84 H 0.0700 0.8654 0.1155 0.042 Uiso 1 1 calc R U .
C85 C 0.0220(4) 0.9578(4) 0.0991(2) 0.046(2) Uani 1 1 d . . .
H85 H 0.0172 0.9512 0.0713 0.055 Uiso 1 1 calc R U .
C86 C -0.0025(5) 1.0186(4) 0.1136(2) 0.050(2) Uani 1 1 d . . .
H86 H -0.0247 1.0528 0.0956 0.060 Uiso 1 1 calc R U .
C87 C 0.0055(4) 1.0296(4) 0.1550(2) 0.042(2) Uani 1 1 d . . .
H87 H -0.0097 1.0715 0.1648 0.050 Uiso 1 1 calc R U .
C88 C 0.0361(4) 0.9783(4) 0.1813(2) 0.0345(18) Uani 1 1 d . . .
H88 H 0.0400 0.9850 0.2091 0.041 Uiso 1 1 calc R U .
C89 C 0.1702(4) 0.9349(3) 0.25543(18) 0.0253(15) Uani 1 1 d . . .
C90 C 0.2001(4) 0.9919(4) 0.23785(19) 0.0318(17) Uani 1 1 d . . .
C91 C 0.2004(4) 1.0574(4) 0.2555(2) 0.0387(19) Uani 1 1 d . . .
H91 H 0.2194 1.0954 0.2436 0.046 Uiso 1 1 calc R U .
C92 C 0.1731(4) 1.0674(4) 0.2903(2) 0.043(2) Uani 1 1 d . . .
H92 H 0.1720 1.1120 0.3013 0.052 Uiso 1 1 calc R U .
C93 C 0.1477(4) 1.0112(4) 0.3085(2) 0.0387(19) Uani 1 1 d . . .
H93 H 0.1307 1.0180 0.3325 0.046 Uiso 1 1 calc R U .
C94 C 0.1464(4) 0.9442(3) 0.29236(18) 0.0277(16) Uani 1 1 d . . .
C95 C 0.2358(4) 0.9847(4) 0.2014(2) 0.0403(19) Uani 1 1 d . . .
H95 H 0.2254 0.9373 0.1905 0.048 Uiso 1 1 calc R U .
C96 C 0.3189(5) 0.9918(4) 0.2139(2) 0.049(2) Uani 1 1 d . . .
H96A H 0.3307 1.0373 0.2256 0.073 Uiso 1 1 calc R U .
H96B H 0.3410 0.9864 0.1906 0.073 Uiso 1 1 calc R U .
H96C H 0.3373 0.9563 0.2335 0.073 Uiso 1 1 calc R U .
C97 C 0.2091(5) 1.0359(5) 0.1676(2) 0.057(2) Uani 1 1 d . . .
H97A H 0.1572 1.0305 0.1586 0.085 Uiso 1 1 calc R U .
H97B H 0.2337 1.0270 0.1455 0.085 Uiso 1 1 calc R U .
H97C H 0.2196 1.0828 0.1773 0.085 Uiso 1 1 calc R U .
C98 C 0.1213(4) 0.8836(4) 0.31603(18) 0.0299(17) Uani 1 1 d . . .
H98 H 0.1280 0.8400 0.3017 0.036 Uiso 1 1 calc R U .
C99 C 0.0412(4) 0.8882(4) 0.3195(2) 0.042(2) Uani 1 1 d . . .
H99A H 0.0330 0.9310 0.3329 0.064 Uiso 1 1 calc R U .
H99B H 0.0290 0.8491 0.3348 0.064 Uiso 1 1 calc R U .
H99C H 0.0110 0.8874 0.2929 0.064 Uiso 1 1 calc R U .
C100 C 0.1689(5) 0.8791(4) 0.3581(2) 0.047(2) Uani 1 1 d . . .
H10A H 0.2196 0.8775 0.3559 0.070 Uiso 1 1 calc R U .
H10B H 0.1566 0.8376 0.3714 0.070 Uiso 1 1 calc R U .
H10C H 0.1604 0.9196 0.3735 0.070 Uiso 1 1 calc R U .
C101 C 0.3575(4) 0.8186(4) 0.1765(2) 0.044(2) Uani 1 1 d . . .
H10D H 0.3317 0.8593 0.1636 0.052 Uiso 1 1 calc R U .
H10E H 0.3424 0.7778 0.1597 0.052 Uiso 1 1 calc R U .
C102 C 0.4387(5) 0.8289(8) 0.1820(3) 0.106(3) Uani 1 1 d . . .
H10F H 0.4603 0.7924 0.1679 0.127 Uiso 1 1 calc R U .
H10G H 0.4494 0.8739 0.1710 0.127 Uiso 1 1 calc R U .
C103 C 0.4672(5) 0.8262(8) 0.2231(3) 0.106(3) Uani 1 1 d . . .
H10H H 0.4946 0.8689 0.2313 0.127 Uiso 1 1 calc R U .
H10I H 0.5010 0.7871 0.2287 0.127 Uiso 1 1 calc R U .
C104 C 0.4101(4) 0.8184(5) 0.2468(2) 0.048(2) Uani 1 1 d . . .
H10J H 0.4072 0.8599 0.2631 0.057 Uiso 1 1 calc R U .
H10K H 0.4199 0.7782 0.2647 0.057 Uiso 1 1 calc R U .
C105 C 0.1008(7) 0.4540(6) 0.0271(3) 0.076(3) Uani 1 1 d . . .
C106 C 0.0417(7) 0.4132(7) 0.0092(4) 0.095(4) Uani 1 1 d . . .
H106 H 0.0288 0.4116 -0.0189 0.113 Uiso 1 1 calc R U .
C107 C 0.0018(7) 0.3749(6) 0.0321(4) 0.094(4) Uani 1 1 d . . .
H107 H -0.0372 0.3474 0.0192 0.112 Uiso 1 1 calc R U .
C108 C 0.0185(7) 0.3767(6) 0.0725(4) 0.084(3) Uani 1 1 d . . .
H108 H -0.0085 0.3514 0.0882 0.100 Uiso 1 1 calc R U .
C109 C 0.0772(7) 0.4174(6) 0.0901(4) 0.087(3) Uani 1 1 d . . .
H109 H 0.0896 0.4192 0.1182 0.104 Uiso 1 1 calc R U .
C110 C 0.1183(6) 0.4555(6) 0.0680(3) 0.076(3) Uani 1 1 d . . .
H110 H 0.1579 0.4820 0.0810 0.091 Uiso 1 1 calc R U .
C111 C 0.1423(8) 0.4969(7) 0.0013(4) 0.128(5) Uiso 1 1 d . . .
H11A H 0.1480 0.5439 0.0115 0.193 Uiso 1 1 calc R U .
H11B H 0.1156 0.4976 -0.0262 0.193 Uiso 1 1 calc R U .
H11C H 0.1898 0.4764 0.0020 0.193 Uiso 1 1 calc R U .
C112 C 0.6119(6) 0.7061(5) 0.1708(2) 0.056(5) Uiso 0.5 1 d G . P
C113 C 0.6311(6) 0.7736(5) 0.1612(2) 0.048(4) Uiso 0.5 1 d G . P
H113 H 0.6180 0.7900 0.1348 0.057 Uiso 0.5 1 calc R U P
C114 C 0.6700(6) 0.8166(4) 0.1912(3) 0.044(4) Uiso 0.5 1 d G . P
H114 H 0.6829 0.8617 0.1848 0.052 Uiso 0.5 1 calc R U P
C115 C 0.6897(5) 0.7921(4) 0.2307(2) 0.044(4) Uiso 0.5 1 d G . P
H115 H 0.7157 0.8209 0.2508 0.053 Uiso 0.5 1 calc R U P
C116 C 0.6705(6) 0.7246(5) 0.2403(2) 0.037(4) Uiso 0.5 1 d G . P
H116 H 0.6836 0.7083 0.2667 0.044 Uiso 0.5 1 calc R U P
C117 C 0.6316(6) 0.6816(4) 0.2103(3) 0.050(4) Uiso 0.5 1 d G . P
H117 H 0.6187 0.6365 0.2166 0.060 Uiso 0.5 1 calc R U P
C118 C 0.5750(14) 0.6557(13) 0.1437(7) 0.103(8) Uiso 0.5 1 d . . P
H11D H 0.5559 0.6197 0.1587 0.154 Uiso 0.5 1 calc R U P
H11E H 0.6087 0.6354 0.1286 0.154 Uiso 0.5 1 calc R U P
H11F H 0.5354 0.6777 0.1255 0.154 Uiso 0.5 1 calc R U P
C124 C 0.6151(7) 0.8981(7) 0.5211(3) 0.061(5) Uiso 0.5 1 d DG . P
H124 H 0.5913 0.8981 0.5430 0.073 Uiso 0.5 1 calc R U P
C119 C 0.6831(7) 0.8659(7) 0.5244(3) 0.150(12) Uiso 0.5 1 d DG . P
C120 C 0.7186(6) 0.8658(7) 0.4916(4) 0.075(6) Uiso 0.5 1 d DG . P
H120 H 0.7642 0.8443 0.4939 0.090 Uiso 0.5 1 calc R U P
C121 C 0.6861(8) 0.8978(8) 0.4555(3) 0.106(8) Uiso 0.5 1 d G . P
H121 H 0.7099 0.8977 0.4336 0.128 Uiso 0.5 1 calc R U P
C122 C 0.6180(8) 0.9300(7) 0.4522(3) 0.090(7) Uiso 0.5 1 d G . P
H122 H 0.5963 0.9514 0.4280 0.108 Uiso 0.5 1 calc R U P
C123 C 0.5825(6) 0.9301(7) 0.4850(4) 0.089(7) Uiso 0.5 1 d G . P
H123 H 0.5370 0.9516 0.4828 0.107 Uiso 0.5 1 calc R U P
C125 C 0.7095(11) 0.8239(11) 0.5586(5) 0.114(9) Uiso 0.5 1 d D . P
H12A H 0.7509 0.7935 0.5590 0.170 Uiso 0.5 1 d R U P
H12B H 0.6676 0.7965 0.5618 0.170 Uiso 0.5 1 d R U P
H12C H 0.7206 0.8570 0.5804 0.170 Uiso 0.5 1 d R U P
C126 C 0.1993(11) 0.2451(10) 0.1478(5) 0.067(5) Uiso 0.5 1 d . . P
H12D H 0.1537 0.2662 0.1508 0.101 Uiso 0.5 1 calc R U P
H12E H 0.2393 0.2734 0.1615 0.101 Uiso 0.5 1 calc R U P
H12F H 0.2028 0.1990 0.1595 0.101 Uiso 0.5 1 calc R U P
C127 C 0.2025(13) 0.2405(12) 0.1064(6) 0.089(7) Uiso 0.5 1 d . . P
H12G H 0.2434 0.2104 0.1038 0.107 Uiso 0.5 1 calc R U P
H12H H 0.2131 0.2868 0.0972 0.107 Uiso 0.5 1 calc R U P
C128 C 0.1372(11) 0.2141(10) 0.0795(5) 0.068(5) Uiso 0.5 1 d . . P
H12I H 0.0954 0.2349 0.0884 0.082 Uiso 0.5 1 calc R U P
H12J H 0.1351 0.1642 0.0847 0.082 Uiso 0.5 1 calc R U P
C129 C 0.1242(9) 0.2224(9) 0.0351(5) 0.051(4) Uiso 0.5 1 d . . P
H12K H 0.1299 0.2721 0.0304 0.061 Uiso 0.5 1 calc R U P
H12L H 0.1651 0.1993 0.0264 0.061 Uiso 0.5 1 calc R U P
C130 C 0.0618(10) 0.2017(9) 0.0078(5) 0.054(4) Uiso 0.5 1 d . . P
H13A H 0.0207 0.2235 0.0169 0.065 Uiso 0.5 1 calc R U P
H13B H 0.0570 0.1517 0.0118 0.065 Uiso 0.5 1 calc R U P
C131 C 0.0500(10) 0.2124(10) -0.0349(5) 0.061(5) Uiso 0.5 1 d . . P
H13C H 0.0720 0.2558 -0.0406 0.092 Uiso 0.5 1 calc R U P
H13D H -0.0018 0.2139 -0.0457 0.092 Uiso 0.5 1 calc R U P
H13E H 0.0717 0.1745 -0.0473 0.092 Uiso 0.5 1 calc R U P
H1 H 0.320(3) 0.688(3) 0.2705(17) 0.027(17) Uiso 1 1 d . . .
H2 H 0.280(4) 0.792(4) 0.300(2) 0.06(2) Uiso 1 1 d . . .
H3 H 0.196(4) 0.698(3) 0.2781(18) 0.037(18) Uiso 1 1 d . . .

loop_
_atom_site_aniso_label
_atom_site_aniso_U_11
_atom_site_aniso_U_22
_atom_site_aniso_U_33
_atom_site_aniso_U_23
_atom_site_aniso_U_13
_atom_site_aniso_U_12
Y1 0.0230(4) 0.0312(4) 0.0196(3) 0.0017(3) 0.0030(3) 0.0010(3)
Y2 0.0207(4) 0.0248(4) 0.0194(3) 0.0007(3) 0.0036(3) 0.0021(3)
N1 0.024(3) 0.032(3) 0.021(3) 0.000(2) 0.004(2) 0.000(3)
N2 0.023(3) 0.039(4) 0.024(3) 0.002(2) 0.005(2) 0.006(3)
N3 0.038(4) 0.041(4) 0.018(3) 0.001(3) 0.004(3) 0.001(3)
N4 0.024(3) 0.023(3) 0.018(2) 0.000(2) 0.003(2) 0.005(2)
N5 0.032(3) 0.026(3) 0.023(3) -0.002(2) 0.005(3) 0.004(3)
N6 0.027(3) 0.028(3) 0.021(3) -0.002(2) 0.005(2) 0.007(3)
O1 0.041(3) 0.034(3) 0.027(2) 0.003(2) 0.001(2) 0.010(2)
O2 0.024(3) 0.048(3) 0.027(2) 0.006(2) 0.002(2) -0.006(2)
P1 0.0256(10) 0.0323(10) 0.0201(8) 0.0009(7) 0.0039(8) -0.0010(8)
P2 0.0260(10) 0.0319(11) 0.0209(8) -0.0003(7) 0.0036(8) 0.0009(8)
P3 0.0249(10) 0.0258(10) 0.0194(8) -0.0001(7) 0.0035(7) -0.0006(8)
P4 0.0226(10) 0.0263(10) 0.0218(8) -0.0001(7) 0.0030(7) 0.0048(8)
C1 0.027(4) 0.034(4) 0.022(3) 0.003(3) 0.002(3) -0.001(3)
C2 0.033(4) 0.036(4) 0.030(4) 0.005(3) 0.008(3) -0.001(4)
C3 0.022(4) 0.037(4) 0.042(4) 0.007(3) 0.002(3) 0.002(3)
C4 0.032(5) 0.037(5) 0.045(4) 0.005(3) 0.019(4) 0.007(4)
C5 0.038(5) 0.035(4) 0.026(3) 0.002(3) 0.007(3) 0.004(4)
C6 0.029(4) 0.031(4) 0.027(3) 0.001(3) 0.008(3) -0.002(3)
C7 0.019(4) 0.031(4) 0.023(3) 0.004(3) 0.000(3) -0.003(3)
C8 0.034(5) 0.039(5) 0.038(4) -0.002(3) 0.002(4) 0.004(4)
C9 0.049(6) 0.043(5) 0.051(5) -0.006(4) -0.008(4) -0.004(4)
C10 0.061(6) 0.036(5) 0.057(5) -0.004(4) 0.012(5) -0.001(4)
C11 0.040(5) 0.037(5) 0.043(4) 0.008(4) 0.008(4) 0.003(4)
C12 0.030(4) 0.039(5) 0.031(4) 0.004(3) 0.002(3) 0.001(4)
C13 0.033(4) 0.034(4) 0.025(3) 0.002(3) 0.012(3) 0.007(3)
C14 0.043(5) 0.038(4) 0.025(3) 0.002(3) 0.010(3) 0.003(4)
C15 0.047(5) 0.049(5) 0.030(4) 0.007(3) 0.015(4) -0.001(4)
C16 0.054(6) 0.055(5) 0.031(4) 0.013(4) 0.013(4) 0.010(5)
C17 0.038(5) 0.057(5) 0.020(3) 0.006(3) 0.001(3) 0.009(4)
C18 0.035(5) 0.046(5) 0.022(3) -0.001(3) 0.009(3) 0.003(4)
C19 0.026(4) 0.048(5) 0.036(4) 0.008(3) 0.012(3) 0.001(4)
C20 0.049(6) 0.065(6) 0.051(5) 0.004(4) 0.013(4) -0.019(5)
C21 0.043(6) 0.084(7) 0.055(5) 0.009(5) 0.019(5) 0.000(5)
C22 0.041(5) 0.067(6) 0.024(4) 0.006(4) 0.006(4) -0.006(4)
C23 0.083(7) 0.055(6) 0.051(5) -0.004(4) 0.011(5) -0.022(5)
C24 0.039(6) 0.132(10) 0.051(5) 0.014(6) -0.003(5) 0.002(6)
C25 0.037(5) 0.037(4) 0.021(3) 0.000(3) 0.009(3) 0.001(4)
C26 0.043(5) 0.032(4) 0.028(4) -0.004(3) 0.005(3) 0.004(4)
C27 0.049(5) 0.040(5) 0.042(4) 0.005(4) 0.019(4) 0.006(4)
C28 0.069(7) 0.045(5) 0.039(4) -0.013(4) 0.010(4) 0.004(5)
C29 0.064(7) 0.046(5) 0.036(4) -0.012(4) -0.002(4) -0.004(5)
C30 0.047(5) 0.046(5) 0.033(4) -0.008(4) 0.000(4) 0.000(4)
C31 0.026(4) 0.045(5) 0.020(3) 0.000(3) 0.002(3) 0.000(4)
C32 0.039(5) 0.041(5) 0.029(4) -0.003(3) 0.006(3) 0.004(4)
C33 0.040(5) 0.052(5) 0.032(4) 0.000(4) -0.008(4) 0.019(4)
C34 0.040(6) 0.085(7) 0.034(4) 0.000(4) -0.009(4) 0.025(5)
C35 0.031(5) 0.079(7) 0.037(4) -0.010(4) 0.002(4) -0.005(5)
C36 0.033(5) 0.042(5) 0.038(4) -0.002(3) 0.002(4) -0.001(4)
C37 0.030(4) 0.039(4) 0.018(3) 0.008(3) -0.003(3) 0.000(3)
C38 0.020(4) 0.049(5) 0.027(3) 0.007(3) 0.002(3) -0.003(4)
C39 0.036(5) 0.066(6) 0.042(4) 0.005(4) 0.006(4) -0.008(5)
C40 0.035(5) 0.066(6) 0.050(5) 0.001(4) 0.006(4) -0.019(5)
C41 0.038(5) 0.043(5) 0.050(5) 0.001(4) 0.004(4) -0.016(4)
C42 0.043(5) 0.039(5) 0.030(4) 0.000(3) 0.007(4) -0.013(4)
C43 0.043(5) 0.041(5) 0.041(4) 0.005(3) 0.021(4) 0.008(4)
C44 0.036(5) 0.053(5) 0.045(4) -0.001(4) 0.006(4) 0.004(4)
C45 0.052(6) 0.082(7) 0.037(4) 0.006(4) 0.002(4) 0.025(5)
C46 0.057(6) 0.028(4) 0.035(4) 0.000(3) 0.009(4) -0.001(4)
C47 0.103(9) 0.053(6) 0.053(5) -0.004(4) 0.020(6) -0.006(6)
C48 0.043(5) 0.047(5) 0.055(5) 0.015(4) 0.004(4) 0.002(4)
C49 0.066(6) 0.053(6) 0.040(4) -0.017(4) -0.010(4) 0.019(5)
C50 0.099(9) 0.076(7) 0.049(5) -0.009(5) 0.019(6) 0.018(6)
C51 0.076(7) 0.064(6) 0.054(5) 0.003(5) 0.009(5) 0.024(6)
C52 0.051(5) 0.045(5) 0.033(4) 0.009(4) 0.009(4) 0.020(4)
C53 0.035(4) 0.022(4) 0.025(3) -0.001(3) -0.002(3) 0.001(3)
C54 0.043(5) 0.033(4) 0.022(3) -0.001(3) 0.003(3) 0.014(4)
C55 0.068(6) 0.044(5) 0.032(4) -0.005(4) 0.005(4) 0.022(5)
C56 0.087(7) 0.026(5) 0.040(4) 0.001(4) -0.001(5) 0.013(5)
C57 0.063(6) 0.025(4) 0.036(4) 0.003(3) -0.002(4) -0.008(4)
C58 0.033(4) 0.033(4) 0.025(3) 0.003(3) -0.004(3) -0.002(3)
C59 0.051(5) 0.034(4) 0.031(4) 0.006(3) 0.009(4) -0.007(4)
C60 0.059(6) 0.056(5) 0.031(4) -0.001(4) 0.011(4) -0.006(5)
C61 0.055(6) 0.066(6) 0.041(4) 0.011(4) 0.012(4) -0.015(5)
C62 0.033(5) 0.053(5) 0.035(4) 0.006(4) 0.012(4) 0.014(4)
C63 0.073(7) 0.080(7) 0.056(5) -0.005(5) 0.034(5) 0.009(6)
C64 0.049(6) 0.067(6) 0.060(5) 0.008(5) 0.014(5) 0.005(5)
C65 0.027(4) 0.042(5) 0.018(3) 0.002(3) 0.004(3) -0.010(3)
C66 0.033(5) 0.033(4) 0.035(4) 0.004(3) -0.005(3) -0.007(4)
C67 0.053(6) 0.040(5) 0.034(4) 0.007(3) -0.013(4) -0.016(5)
C68 0.042(6) 0.082(7) 0.035(4) 0.008(5) -0.004(4) -0.025(5)
C69 0.032(5) 0.082(7) 0.046(5) -0.006(5) 0.000(4) 0.000(5)
C70 0.023(4) 0.062(6) 0.037(4) -0.006(4) 0.001(4) -0.004(4)
C71 0.024(4) 0.030(4) 0.019(3) 0.002(3) 0.000(3) -0.001(3)
C72 0.053(5) 0.047(5) 0.029(4) -0.004(3) 0.011(4) -0.008(4)
C73 0.054(6) 0.070(6) 0.023(4) -0.010(4) 0.005(4) -0.002(5)
C74 0.050(6) 0.071(6) 0.032(4) 0.009(4) 0.018(4) -0.002(5)
C75 0.046(5) 0.050(5) 0.039(4) 0.011(4) 0.015(4) -0.007(4)
C76 0.025(4) 0.040(4) 0.032(4) 0.001(3) 0.006(3) 0.003(3)
C77 0.029(4) 0.029(4) 0.023(3) 0.001(3) 0.005(3) -0.001(3)
C78 0.034(5) 0.037(4) 0.033(4) 0.002(3) 0.013(3) 0.001(4)
C79 0.041(5) 0.053(5) 0.037(4) 0.013(4) 0.010(4) 0.000(4)
C80 0.036(5) 0.063(6) 0.055(5) -0.002(4) 0.022(4) -0.013(4)
C81 0.029(5) 0.061(6) 0.057(5) 0.011(4) 0.010(4) 0.012(4)
C82 0.026(4) 0.050(5) 0.036(4) 0.007(4) 0.002(3) 0.011(4)
C83 0.024(4) 0.026(4) 0.028(3) 0.005(3) 0.001(3) 0.005(3)
C84 0.034(4) 0.048(5) 0.026(3) 0.007(3) 0.009(3) 0.016(4)
C85 0.045(5) 0.058(6) 0.037(4) 0.014(4) 0.009(4) 0.020(4)
C86 0.044(5) 0.057(6) 0.048(5) 0.029(4) 0.005(4) 0.017(5)
C87 0.041(5) 0.029(4) 0.057(5) 0.010(4) 0.014(4) 0.015(4)
C88 0.038(5) 0.035(4) 0.033(4) 0.005(3) 0.012(3) 0.003(4)
C89 0.022(4) 0.022(4) 0.030(3) -0.003(3) 0.002(3) 0.006(3)
C90 0.030(4) 0.031(4) 0.034(4) 0.000(3) 0.005(3) -0.004(3)
C91 0.042(5) 0.026(4) 0.048(4) 0.004(3) 0.008(4) -0.004(4)
C92 0.050(5) 0.031(5) 0.047(5) -0.011(4) 0.005(4) 0.003(4)
C93 0.042(5) 0.042(5) 0.035(4) -0.005(4) 0.014(4) 0.001(4)
C94 0.032(4) 0.025(4) 0.024(3) -0.001(3) 0.000(3) 0.003(3)
C95 0.052(5) 0.033(4) 0.038(4) 0.005(3) 0.013(4) -0.005(4)
C96 0.055(6) 0.047(5) 0.049(5) 0.006(4) 0.023(4) 0.003(4)
C97 0.055(6) 0.068(6) 0.049(5) 0.020(4) 0.016(5) 0.003(5)
C98 0.038(5) 0.029(4) 0.024(3) -0.002(3) 0.009(3) 0.004(3)
C99 0.045(5) 0.042(5) 0.044(4) 0.000(4) 0.017(4) 0.002(4)
C100 0.061(6) 0.045(5) 0.034(4) 0.002(4) 0.009(4) 0.005(4)
C101 0.038(5) 0.064(6) 0.028(4) 0.002(4) 0.005(3) -0.004(4)
C102 0.038(4) 0.234(11) 0.045(4) 0.008(5) 0.007(3) -0.041(6)
C103 0.038(4) 0.234(11) 0.045(4) 0.008(5) 0.007(3) -0.041(6)
C104 0.035(5) 0.072(6) 0.033(4) 0.008(4) -0.003(4) -0.015(4)
C105 0.082(8) 0.069(7) 0.077(7) -0.001(6) 0.015(7) 0.005(6)
C106 0.104(11) 0.091(9) 0.081(8) -0.007(7) -0.002(8) 0.003(8)
C107 0.108(11) 0.078(8) 0.085(8) -0.008(7) -0.007(8) -0.014(8)
C108 0.089(9) 0.071(8) 0.087(8) -0.001(6) 0.006(7) 0.004(7)
C109 0.090(9) 0.087(9) 0.078(7) -0.006(7) 0.003(7) 0.014(7)
C110 0.082(8) 0.069(7) 0.075(7) -0.014(6) 0.012(7) 0.003(6)

loop_
_atom_type_symbol
_atom_type_description
_atom_type_scat_dispersion_real
_atom_type_scat_dispersion_imag
_atom_type_scat_source
C C 0.0033 0.0016 'International Tables Vol C Tables 4.2.6.8 and 6.1.1.4'
H H 0.0000 0.0000 'International Tables Vol C Tables 4.2.6.8 and 6.1.1.4'
N N 0.0061 0.0033 'International Tables Vol C Tables 4.2.6.8 and 6.1.1.4'
O O 0.0106 0.0060 'International Tables Vol C Tables 4.2.6.8 and 6.1.1.4'
P P 0.1023 0.0942 'International Tables Vol C Tables 4.2.6.8 and 6.1.1.4'
Y Y -2.7962 3.5667 'International Tables Vol C Tables 4.2.6.8 and 6.1.1.4'

loop_
_geom_angle_atom_site_label_1
_geom_angle_atom_site_label_2
_geom_angle_atom_site_label_3
_geom_angle
N2 Y1 O1 102.05(17)
N2 Y1 C1 115.99(19)
O1 Y1 C1 112.95(19)
N2 Y1 N1 60.85(17)
O1 Y1 N1 83.79(15)
C1 Y1 N1 71.48(19)
N2 Y1 Y2 112.34(13)
O1 Y1 Y2 106.08(10)
C1 Y1 Y2 107.07(15)
N1 Y1 Y2 169.43(12)
N2 Y1 H1 100.8(16)
O1 Y1 H1 71.2(15)
C1 Y1 H1 140.0(16)
N1 Y1 H1 145.5(16)
Y2 Y1 H1 40.2(16)
N2 Y1 H2 81.5(19)
O1 Y1 H2 138.7(18)
C1 Y1 H2 101.4(19)
N1 Y1 H2 130.1(18)
Y2 Y1 H2 39.4(18)
H1 Y1 H2 68(2)
N2 Y1 H3 145.9(16)
O1 Y1 H3 102.0(15)
C1 Y1 H3 75.4(16)
N1 Y1 H3 145.9(16)
Y2 Y1 H3 37.0(16)
H1 Y1 H3 65(2)
H2 Y1 H3 65(2)
O2 Y2 N4 105.75(17)
O2 Y2 N6 98.80(17)
N4 Y2 N6 118.95(17)
O2 Y2 N5 105.91(16)
N4 Y2 N5 59.96(16)
N6 Y2 N5 59.79(16)
O2 Y2 Y1 106.32(10)
N4 Y2 Y1 108.67(11)
N6 Y2 Y1 116.49(11)
N5 Y2 Y1 147.71(12)
O2 Y2 H1 81.3(15)
N4 Y2 H1 89.0(14)
N6 Y2 H1 150.3(14)
N5 Y2 H1 149.0(14)
Y1 Y2 H1 38.0(14)
O2 Y2 H2 90.6(19)
N4 Y2 H2 148.2(19)
N6 Y2 H2 84.0(19)
N5 Y2 H2 141.7(19)
Y1 Y2 H2 39.7(19)
H1 Y2 H2 66(2)
O2 Y2 H3 147.4(18)
N4 Y2 H3 83.6(17)
N6 Y2 H3 103.7(17)
N5 Y2 H3 105.7(18)
Y1 Y2 H3 42.1(17)
H1 Y2 H3 68(2)
H2 Y2 H3 69(3)
P2 N1 P1 134.0(3)
P2 N1 Y1 94.4(2)
P1 N1 Y1 117.9(3)
C37 N2 P2 125.3(4)
C37 N2 Y1 133.5(4)
P2 N2 Y1 100.9(3)
C13 N3 P1 140.4(5)
C53 N4 P3 123.6(4)
C53 N4 Y2 135.6(4)
P3 N4 Y2 100.3(2)
P3 N5 P4 159.3(4)
P3 N5 Y2 96.3(2)
P4 N5 Y2 94.4(2)
C89 N6 P4 122.6(4)
C89 N6 Y2 138.4(4)
P4 N6 Y2 99.0(2)
C52 O1 C49 105.2(5)
C52 O1 Y1 127.4(4)
C49 O1 Y1 127.2(4)
C101 O2 C104 107.9(5)
C101 O2 Y2 130.8(4)
C104 O2 Y2 120.1(4)
N3 P1 N1 117.8(3)
N3 P1 C6 113.9(3)
N1 P1 C6 103.2(3)
N3 P1 C7 111.6(3)
N1 P1 C7 103.8(3)
C6 P1 C7 105.1(3)
N1 P2 N2 102.4(3)
N1 P2 C31 112.6(3)
N2 P2 C31 111.2(3)
N1 P2 C25 111.2(3)
N2 P2 C25 113.3(3)
C31 P2 C25 106.3(3)
N5 P3 N4 102.7(3)
N5 P3 C65 114.6(3)
N4 P3 C65 117.2(3)
N5 P3 C71 106.5(3)
N4 P3 C71 113.6(3)
C65 P3 C71 102.2(3)
N5 P4 N6 102.9(3)
N5 P4 C83 112.5(3)
N6 P4 C83 115.1(3)
N5 P4 C77 109.1(3)
N6 P4 C77 114.6(3)
C83 P4 C77 102.8(3)
C2 C1 C6 114.1(6)
C2 C1 Y1 125.0(4)
C6 C1 Y1 120.0(5)
C3 C2 C1 123.9(6)
C3 C2 H2A 118.0
C1 C2 H2A 118.0
C2 C3 C4 120.2(7)
C2 C3 H3A 119.9
C4 C3 H3A 119.9
C5 C4 C3 118.4(7)
C5 C4 H4 120.8
C3 C4 H4 120.8
C4 C5 C6 120.7(6)
C4 C5 H5 119.6
C6 C5 H5 119.6
C5 C6 C1 122.4(6)
C5 C6 P1 119.9(5)
C1 C6 P1 117.5(5)
C12 C7 C8 117.7(6)
C12 C7 P1 119.6(5)
C8 C7 P1 122.5(5)
C9 C8 C7 121.4(7)
C9 C8 H8 119.3
C7 C8 H8 119.3
C8 C9 C10 120.2(8)
C8 C9 H9 119.9
C10 C9 H9 119.9
C11 C10 C9 119.7(8)
C11 C10 H10 120.1
C9 C10 H10 120.1
C10 C11 C12 118.7(7)
C10 C11 H11 120.7
C12 C11 H11 120.7
C7 C12 C11 122.2(7)
C7 C12 H12 118.9
C11 C12 H12 118.9
N3 C13 C14 124.4(6)
N3 C13 C18 117.3(6)
C14 C13 C18 118.0(6)
C15 C14 C13 118.1(7)
C15 C14 C19 118.3(7)
C13 C14 C19 123.6(6)
C16 C15 C14 123.6(8)
C16 C15 H15 118.2
C14 C15 H15 118.2
C17 C16 C15 118.5(7)
C17 C16 H16 120.8
C15 C16 H16 120.8
C16 C17 C18 121.9(7)
C16 C17 H17 119.0
C18 C17 H17 119.0
C17 C18 C13 119.9(7)
C17 C18 C22 119.0(6)
C13 C18 C22 121.1(6)
C14 C19 C21 110.0(6)
C14 C19 C20 112.4(6)
C21 C19 C20 109.6(7)
C14 C19 H19 108.2
C21 C19 H19 108.2
C20 C19 H19 108.2
C19 C20 H20A 109.5
C19 C20 H20B 109.5
H20A C20 H20B 109.5
C19 C20 H20C 109.5
H20A C20 H20C 109.5
H20B C20 H20C 109.5
C19 C21 H21A 109.5
C19 C21 H21B 109.5
H21A C21 H21B 109.5
C19 C21 H21C 109.5
H21A C21 H21C 109.5
H21B C21 H21C 109.5
C18 C22 C23 110.5(6)
C18 C22 C24 111.6(7)
C23 C22 C24 110.3(7)
C18 C22 H22 108.1
C23 C22 H22 108.1
C24 C22 H22 108.1
C22 C23 H23A 109.5
C22 C23 H23B 109.5
H23A C23 H23B 109.5
C22 C23 H23C 109.5
H23A C23 H23C 109.5
H23B C23 H23C 109.5
C22 C24 H24A 109.5
C22 C24 H24B 109.5
H24A C24 H24B 109.5
C22 C24 H24C 109.5
H24A C24 H24C 109.5
H24B C24 H24C 109.5
C26 C25 C30 118.4(6)
C26 C25 P2 116.9(5)
C30 C25 P2 124.6(6)
C27 C26 C25 121.0(7)
C27 C26 H26 119.5
C25 C26 H26 119.5
C26 C27 C28 120.1(8)
C26 C27 H27 119.9
C28 C27 H27 119.9
C29 C28 C27 119.4(8)
C29 C28 H28 120.3
C27 C28 H28 120.3
C28 C29 C30 122.6(7)
C28 C29 H29 118.7
C30 C29 H29 118.7
C29 C30 C25 118.4(8)
C29 C30 H30 120.8
C25 C30 H30 120.8
C32 C31 C36 118.4(7)
C32 C31 P2 120.1(6)
C36 C31 P2 121.5(6)
C33 C32 C31 121.1(8)
C33 C32 H32 119.5
C31 C32 H32 119.5
C34 C33 C32 119.1(8)
C34 C33 H33 120.4
C32 C33 H33 120.4
C33 C34 C35 121.3(8)
C33 C34 H34 119.3
C35 C34 H34 119.3
C36 C35 C34 120.0(8)
C36 C35 H35 120.0
C34 C35 H35 120.0
C35 C36 C31 120.1(8)
C35 C36 H36 120.0
C31 C36 H36 120.0
C38 C37 C42 119.5(7)
C38 C37 N2 119.6(6)
C42 C37 N2 120.8(6)
C39 C38 C37 119.7(7)
C39 C38 C43 117.4(7)
C37 C38 C43 122.8(6)
C38 C39 C40 121.3(8)
C38 C39 H39 119.3
C40 C39 H39 119.3
C41 C40 C39 118.6(8)
C41 C40 H40 120.7
C39 C40 H40 120.7
C40 C41 C42 122.7(8)
C40 C41 H41 118.6
C42 C41 H41 118.6
C41 C42 C37 118.1(7)
C41 C42 C46 118.3(7)
C37 C42 C46 123.6(7)
C45 C43 C44 109.7(6)
C45 C43 C38 112.6(7)
C44 C43 C38 109.8(6)
C45 C43 H43 108.2
C44 C43 H43 108.2
C38 C43 H43 108.2
C43 C44 H44A 109.5
C43 C44 H44B 109.5
H44A C44 H44B 109.5
C43 C44 H44C 109.5
H44A C44 H44C 109.5
H44B C44 H44C 109.5
C43 C45 H45A 109.5
C43 C45 H45B 109.5
H45A C45 H45B 109.5
C43 C45 H45C 109.5
H45A C45 H45C 109.5
H45B C45 H45C 109.5
C47 C46 C42 112.2(7)
C47 C46 C48 110.4(7)
C42 C46 C48 111.3(6)
C47 C46 H46 107.6
C42 C46 H46 107.6
C48 C46 H46 107.6
C46 C47 H47A 109.5
C46 C47 H47B 109.5
H47A C47 H47B 109.5
C46 C47 H47C 109.5
H47A C47 H47C 109.5
H47B C47 H47C 109.5
C46 C48 H48A 109.5
C46 C48 H48B 109.5
H48A C48 H48B 109.5
C46 C48 H48C 109.5
H48A C48 H48C 109.5
H48B C48 H48C 109.5
O1 C49 C50 107.9(6)
O1 C49 H49A 110.1
C50 C49 H49A 110.1
O1 C49 H49B 110.1
C50 C49 H49B 110.1
H49A C49 H49B 108.4
C49 C50 C51 105.4(7)
C49 C50 H50A 110.7
C51 C50 H50A 110.7
C49 C50 H50B 110.7
C51 C50 H50B 110.7
H50A C50 H50B 108.8
C52 C51 C50 103.4(7)
C52 C51 H51A 111.1
C50 C51 H51A 111.1
C52 C51 H51B 111.1
C50 C51 H51B 111.1
H51A C51 H51B 109.1
O1 C52 C51 106.1(6)
O1 C52 H52A 110.5
C51 C52 H52A 110.5
O1 C52 H52B 110.5
C51 C52 H52B 110.5
H52A C52 H52B 108.7
C58 C53 C54 120.3(6)
C58 C53 N4 119.6(6)
C54 C53 N4 120.1(6)
C55 C54 C53 119.0(7)
C55 C54 C62 119.4(7)
C53 C54 C62 121.5(6)
C54 C55 C56 121.6(8)
C54 C55 H55 119.2
C56 C55 H55 119.2
C57 C56 C55 119.6(7)
C57 C56 H56 120.2
C55 C56 H56 120.2
C56 C57 C58 121.5(7)
C56 C57 H57 119.2
C58 C57 H57 119.2
C53 C58 C57 117.8(7)
C53 C58 C59 123.1(6)
C57 C58 C59 119.1(7)
C58 C59 C60 110.1(6)
C58 C59 C61 114.2(6)
C60 C59 C61 108.6(6)
C58 C59 H59 107.9
C60 C59 H59 107.9
C61 C59 H59 107.9
C59 C60 H60A 109.5
C59 C60 H60B 109.5
H60A C60 H60B 109.5
C59 C60 H60C 109.5
H60A C60 H60C 109.5
H60B C60 H60C 109.5
C59 C61 H61A 109.5
C59 C61 H61B 109.5
H61A C61 H61B 109.5
C59 C61 H61C 109.5
H61A C61 H61C 109.5
H61B C61 H61C 109.5
C54 C62 C63 115.0(7)
C54 C62 C64 110.1(6)
C63 C62 C64 109.0(7)
C54 C62 H62 107.5
C63 C62 H62 107.5
C64 C62 H62 107.5
C62 C63 H63A 109.5
C62 C63 H63B 109.5
H63A C63 H63B 109.5
C62 C63 H63C 109.5
H63A C63 H63C 109.5
H63B C63 H63C 109.5
C62 C64 H64A 109.5
C62 C64 H64B 109.5
H64A C64 H64B 109.5
C62 C64 H64C 109.5
H64A C64 H64C 109.5
H64B C64 H64C 109.5
C70 C65 C66 117.9(7)
C70 C65 P3 120.9(6)
C66 C65 P3 120.8(6)
C67 C66 C65 119.5(7)
C67 C66 H66 120.2
C65 C66 H66 120.2
C68 C67 C66 120.4(8)
C68 C67 H67 119.8
C66 C67 H67 119.8
C67 C68 C69 121.7(8)
C67 C68 H68 119.1
C69 C68 H68 119.1
C70 C69 C68 118.6(9)
C70 C69 H69 120.7
C68 C69 H69 120.7
C69 C70 C65 121.8(8)
C69 C70 H70 119.1
C65 C70 H70 119.1
C76 C71 C72 117.9(6)
C76 C71 P3 118.3(5)
C72 C71 P3 123.5(5)
C71 C72 C73 120.4(7)
C71 C72 H72 119.8
C73 C72 H72 119.8
C74 C73 C72 120.1(7)
C74 C73 H73 119.9
C72 C73 H73 119.9
C73 C74 C75 119.9(7)
C73 C74 H74 120.1
C75 C74 H74 120.1
C74 C75 C76 120.2(7)
C74 C75 H75 119.9
C76 C75 H75 119.9
C71 C76 C75 121.4(7)
C71 C76 H76 119.3
C75 C76 H76 119.3
C82 C77 C78 118.4(7)
C82 C77 P4 124.0(5)
C78 C77 P4 117.5(5)
C79 C78 C77 122.2(7)
C79 C78 H78 118.9
C77 C78 H78 118.9
C78 C79 C80 119.0(7)
C78 C79 H79 120.5
C80 C79 H79 120.5
C81 C80 C79 120.1(7)
C81 C80 H80 120.0
C79 C80 H80 120.0
C80 C81 C82 120.1(7)
C80 C81 H81 119.9
C82 C81 H81 119.9
C77 C82 C81 120.2(7)
C77 C82 H82 119.9
C81 C82 H82 119.9
C88 C83 C84 119.0(6)
C88 C83 P4 120.8(5)
C84 C83 P4 120.0(5)
C85 C84 C83 120.2(7)
C85 C84 H84 119.9
C83 C84 H84 119.9
C86 C85 C84 120.1(7)
C86 C85 H85 120.0
C84 C85 H85 120.0
C85 C86 C87 120.4(7)
C85 C86 H86 119.8
C87 C86 H86 119.8
C88 C87 C86 119.6(7)
C88 C87 H87 120.2
C86 C87 H87 120.2
C87 C88 C83 120.6(7)
C87 C88 H88 119.7
C83 C88 H88 119.7
C90 C89 C94 119.4(6)
C90 C89 N6 120.5(6)
C94 C89 N6 120.1(6)
C91 C90 C89 119.3(6)
C91 C90 C95 117.7(6)
C89 C90 C95 122.9(6)
C92 C91 C90 121.2(7)
C92 C91 H91 119.4
C90 C91 H91 119.4
C93 C92 C91 119.3(7)
C93 C92 H92 120.4
C91 C92 H92 120.4
C92 C93 C94 122.0(7)
C92 C93 H93 119.0
C94 C93 H93 119.0
C93 C94 C89 118.6(6)
C93 C94 C98 118.5(6)
C89 C94 C98 122.9(6)
C97 C95 C90 114.9(7)
C97 C95 C96 108.6(6)
C90 C95 C96 110.3(6)
C97 C95 H95 107.6
C90 C95 H95 107.6
C96 C95 H95 107.6
C95 C96 H96A 109.5
C95 C96 H96B 109.5
H96A C96 H96B 109.5
C95 C96 H96C 109.5
H96A C96 H96C 109.5
H96B C96 H96C 109.5
C95 C97 H97A 109.5
C95 C97 H97B 109.5
H97A C97 H97B 109.5
C95 C97 H97C 109.5
H97A C97 H97C 109.5
H97B C97 H97C 109.5
C99 C98 C100 109.6(6)
C99 C98 C94 113.5(6)
C100 C98 C94 110.3(6)
C99 C98 H98 107.8
C100 C98 H98 107.8
C94 C98 H98 107.8
C98 C99 H99A 109.5
C98 C99 H99B 109.5
H99A C99 H99B 109.5
C98 C99 H99C 109.5
H99A C99 H99C 109.5
H99B C99 H99C 109.5
C98 C100 H10A 109.5
C98 C100 H10B 109.5
H10A C100 H10B 109.5
C98 C100 H10C 109.5
H10A C100 H10C 109.5
H10B C100 H10C 109.5
O2 C101 C102 106.7(6)
O2 C101 H10D 110.4
C102 C101 H10D 110.4
O2 C101 H10E 110.4
C102 C101 H10E 110.4
H10D C101 H10E 108.6
C103 C102 C101 107.5(8)
C103 C102 H10F 110.2
C101 C102 H10F 110.2
C103 C102 H10G 110.2
C101 C102 H10G 110.2
H10F C102 H10G 108.5
C102 C103 C104 112.0(8)
C102 C103 H10H 109.2
C104 C103 H10H 109.2
C102 C103 H10I 109.2
C104 C103 H10I 109.2
H10H C103 H10I 107.9
C103 C104 O2 105.6(6)
C103 C104 H10J 110.6
O2 C104 H10J 110.6
C103 C104 H10K 110.6
O2 C104 H10K 110.6
H10J C104 H10K 108.7
C110 C105 C106 118.0(11)
C110 C105 C111 121.6(12)
C106 C105 C111 120.3(11)
C107 C106 C105 121.5(11)
C107 C106 H106 119.2
C105 C106 H106 119.2
C108 C107 C106 120.7(12)
C108 C107 H107 119.7
C106 C107 H107 119.7
C107 C108 C109 117.5(12)
C107 C108 H108 121.2
C109 C108 H108 121.2
C110 C109 C108 122.9(11)
C110 C109 H109 118.6
C108 C109 H109 118.6
C105 C110 C109 119.4(11)
C105 C110 H110 120.3
C109 C110 H110 120.3
C105 C111 H11A 109.5
C105 C111 H11B 109.5
H11A C111 H11B 109.5
C105 C111 H11C 109.5
H11A C111 H11C 109.5
H11B C111 H11C 109.5
C113 C112 C117 120.0
C113 C112 C118 126.7(12)
C117 C112 C118 113.2(12)
C114 C113 C112 120.0
C114 C113 H113 120.0
C112 C113 H113 120.0
C113 C114 C115 120.0
C113 C114 H114 120.0
C115 C114 H114 120.0
C116 C115 C114 120.0
C116 C115 H115 120.0
C114 C115 H115 120.0
C115 C116 C117 120.0
C115 C116 H116 120.0
C117 C116 H116 120.0
C116 C117 C112 120.0
C116 C117 H117 120.0
C112 C117 H117 120.0
C112 C118 H11D 109.5
C112 C118 H11E 109.5
H11D C118 H11E 109.5
C112 C118 H11F 109.5
H11D C118 H11F 109.5
H11E C118 H11F 109.5
C119 C124 C123 120.0
C119 C124 H124 120.0
C123 C124 H124 120.0
C120 C119 C124 120.0
C120 C119 C125 120.2(6)
C124 C119 C125 119.0(6)
C119 C120 C121 120.0
C119 C120 H120 120.0
C121 C120 H120 120.0
C122 C121 C120 120.0
C122 C121 H121 120.0
C120 C121 H121 120.0
C123 C122 C121 120.0
C123 C122 H122 120.0
C121 C122 H122 120.0
C122 C123 C124 120.0
C122 C123 H123 120.0
C124 C123 H123 120.0
C119 C125 H12A 120.4
C119 C125 H12B 103.7
H12A C125 H12B 109.5
C119 C125 H12C 103.8
H12A C125 H12C 109.5
H12B C125 H12C 109.5
C127 C126 H12D 109.5
C127 C126 H12E 109.5
H12D C126 H12E 109.5
C127 C126 H12F 109.5
H12D C126 H12F 109.5
H12E C126 H12F 109.5
C126 C127 C128 117(2)
C126 C127 H12G 108.1
C128 C127 H12G 108.1
C126 C127 H12H 108.1
C128 C127 H12H 108.1
H12G C127 H12H 107.3
C127 C128 C129 123.2(18)
C127 C128 H12I 106.5
C129 C128 H12I 106.5
C127 C128 H12J 106.5
C129 C128 H12J 106.5
H12I C128 H12J 106.5
C130 C129 C128 126.2(16)
C130 C129 H12K 105.8
C128 C129 H12K 105.8
C130 C129 H12L 105.8
C128 C129 H12L 105.8
H12K C129 H12L 106.2
C129 C130 C131 124.9(16)
C129 C130 H13A 106.1
C131 C130 H13A 106.1
C129 C130 H13B 106.1
C131 C130 H13B 106.1
H13A C130 H13B 106.3
C130 C131 H13C 109.5
C130 C131 H13D 109.5
H13C C131 H13D 109.5
C130 C131 H13E 109.5
H13C C131 H13E 109.5
H13D C131 H13E 109.5

loop_
_geom_bond_atom_site_label_1
_geom_bond_atom_site_label_2
_geom_bond_distance
Y1 N2 2.372(6)
Y1 O1 2.428(5)
Y1 C1 2.513(7)
Y1 N1 2.554(5)
Y1 Y2 3.3681(8)
Y1 H1 2.12(6)
Y1 H2 2.19(7)
Y1 H3 2.30(6)
Y2 O2 2.372(4)
Y2 N4 2.429(5)
Y2 N6 2.435(5)
Y2 N5 2.558(5)
Y2 H1 2.22(6)
Y2 H2 2.18(7)
Y2 H3 2.06(6)
N1 P2 1.591(6)
N1 P1 1.644(5)
N2 C37 1.436(9)
N2 P2 1.616(5)
N3 C13 1.390(8)
N3 P1 1.549(5)
N4 C53 1.424(8)
N4 P3 1.616(5)
N5 P3 1.578(5)
N5 P4 1.589(5)
N6 C89 1.424(8)
N6 P4 1.596(5)
O1 C52 1.437(8)
O1 C49 1.439(8)
O2 C101 1.465(8)
O2 C104 1.479(8)
P1 C6 1.790(7)
P1 C7 1.824(7)
P2 C31 1.809(7)
P2 C25 1.816(7)
P3 C65 1.810(7)
P3 C71 1.811(6)
P4 C83 1.802(6)
P4 C77 1.811(7)
C1 C2 1.390(10)
C1 C6 1.422(8)
C2 C3 1.376(9)
C2 H2A 0.9300
C3 C4 1.390(9)
C3 H3A 0.9300
C4 C5 1.372(10)
C4 H4 0.9300
C5 C6 1.389(9)
C5 H5 0.9300
C7 C12 1.376(9)
C7 C8 1.387(9)
C8 C9 1.358(10)
C8 H8 0.9300
C9 C10 1.392(11)
C9 H9 0.9300
C10 C11 1.381(11)
C10 H10 0.9300
C11 C12 1.385(10)
C11 H11 0.9300
C12 H12 0.9300
C13 C14 1.415(10)
C13 C18 1.424(9)
C14 C15 1.392(9)
C14 C19 1.507(10)
C15 C16 1.367(10)
C15 H15 0.9300
C16 C17 1.352(11)
C16 H16 0.9300
C17 C18 1.393(9)
C17 H17 0.9300
C18 C22 1.518(10)
C19 C21 1.510(10)
C19 C20 1.546(10)
C19 H19 0.9800
C20 H20A 0.9600
C20 H20B 0.9600
C20 H20C 0.9600
C21 H21A 0.9600
C21 H21B 0.9600
C21 H21C 0.9600
C22 C23 1.545(11)
C22 C24 1.554(11)
C22 H22 0.9800
C23 H23A 0.9600
C23 H23B 0.9600
C23 H23C 0.9600
C24 H24A 0.9600
C24 H24B 0.9600
C24 H24C 0.9600
C25 C26 1.403(10)
C25 C30 1.403(9)
C26 C27 1.356(9)
C26 H26 0.9300
C27 C28 1.402(11)
C27 H27 0.9300
C28 C29 1.331(11)
C28 H28 0.9300
C29 C30 1.396(10)
C29 H29 0.9300
C30 H30 0.9300
C31 C32 1.394(9)
C31 C36 1.398(10)
C32 C33 1.375(10)
C32 H32 0.9300
C33 C34 1.351(12)
C33 H33 0.9300
C34 C35 1.388(12)
C34 H34 0.9300
C35 C36 1.358(11)
C35 H35 0.9300
C36 H36 0.9300
C37 C38 1.405(10)
C37 C42 1.415(10)
C38 C39 1.368(10)
C38 C43 1.530(10)
C39 C40 1.391(11)
C39 H39 0.9300
C40 C41 1.367(11)
C40 H40 0.9300
C41 C42 1.382(10)
C41 H41 0.9300
C42 C46 1.509(10)
C43 C45 1.510(10)
C43 C44 1.521(9)
C43 H43 0.9800
C44 H44A 0.9600
C44 H44B 0.9600
C44 H44C 0.9600
C45 H45A 0.9600
C45 H45B 0.9600
C45 H45C 0.9600
C46 C47 1.506(10)
C46 C48 1.536(10)
C46 H46 0.9800
C47 H47A 0.9600
C47 H47B 0.9600
C47 H47C 0.9600
C48 H48A 0.9600
C48 H48B 0.9600
C48 H48C 0.9600
C49 C50 1.470(12)
C49 H49A 0.9700
C49 H49B 0.9700
C50 C51 1.538(11)
C50 H50A 0.9700
C50 H50B 0.9700
C51 C52 1.502(11)
C51 H51A 0.9700
C51 H51B 0.9700
C52 H52A 0.9700
C52 H52B 0.9700
C53 C58 1.407(9)
C53 C54 1.417(9)
C54 C55 1.374(10)
C54 C62 1.496(10)
C55 C56 1.382(11)
C55 H55 0.9300
C56 C57 1.373(11)
C56 H56 0.9300
C57 C58 1.410(10)
C57 H57 0.9300
C58 C59 1.523(10)
C59 C60 1.523(9)
C59 C61 1.526(11)
C59 H59 0.9800
C60 H60A 0.9600
C60 H60B 0.9600
C60 H60C 0.9600
C61 H61A 0.9600
C61 H61B 0.9600
C61 H61C 0.9600
C62 C63 1.522(10)
C62 C64 1.541(11)
C62 H62 0.9800
C63 H63A 0.9600
C63 H63B 0.9600
C63 H63C 0.9600
C64 H64A 0.9600
C64 H64B 0.9600
C64 H64C 0.9600
C65 C70 1.369(10)
C65 C66 1.421(9)
C66 C67 1.359(10)
C66 H66 0.9300
C67 C68 1.343(12)
C67 H67 0.9300
C68 C69 1.373(12)
C68 H68 0.9300
C69 C70 1.360(11)
C69 H69 0.9300
C70 H70 0.9300
C71 C76 1.379(9)
C71 C72 1.387(9)
C72 C73 1.407(10)
C72 H72 0.9300
C73 C74 1.361(11)
C73 H73 0.9300
C74 C75 1.370(11)
C74 H74 0.9300
C75 C76 1.382(9)
C75 H75 0.9300
C76 H76 0.9300
C77 C82 1.387(9)
C77 C78 1.397(9)
C78 C79 1.358(10)
C78 H78 0.9300
C79 C80 1.403(11)
C79 H79 0.9300
C80 C81 1.379(11)
C80 H80 0.9300
C81 C82 1.394(10)
C81 H81 0.9300
C82 H82 0.9300
C83 C88 1.387(9)
C83 C84 1.394(9)
C84 C85 1.373(9)
C84 H84 0.9300
C85 C86 1.371(11)
C85 H85 0.9300
C86 C87 1.388(10)
C86 H86 0.9300
C87 C88 1.368(9)
C87 H87 0.9300
C88 H88 0.9300
C89 C90 1.403(9)
C89 C94 1.408(9)
C90 C91 1.383(9)
C90 C95 1.510(9)
C91 C92 1.378(10)
C91 H91 0.9300
C92 C93 1.363(10)
C92 H92 0.9300
C93 C94 1.388(9)
C93 H93 0.9300
C94 C98 1.528(9)
C95 C97 1.509(10)
C95 C96 1.525(11)
C95 H95 0.9800
C96 H96A 0.9600
C96 H96B 0.9600
C96 H96C 0.9600
C97 H97A 0.9600
C97 H97B 0.9600
C97 H97C 0.9600
C98 C99 1.517(10)
C98 C100 1.519(9)
C98 H98 0.9800
C99 H99A 0.9600
C99 H99B 0.9600
C99 H99C 0.9600
C100 H10A 0.9600
C100 H10B 0.9600
C100 H10C 0.9600
C101 C102 1.498(11)
C101 H10D 0.9700
C101 H10E 0.9700
C102 C103 1.385(12)
C102 H10F 0.9700
C102 H10G 0.9700
C103 C104 1.452(11)
C103 H10H 0.9700
C103 H10I 0.9700
C104 H10J 0.9700
C104 H10K 0.9700
C105 C110 1.353(13)
C105 C106 1.384(15)
C105 C111 1.510(16)
C106 C107 1.377(15)
C106 H106 0.9300
C107 C108 1.337(14)
C107 H107 0.9300
C108 C109 1.377(14)
C108 H108 0.9300
C109 C110 1.372(14)
C109 H109 0.9300
C110 H110 0.9300
C111 H11A 0.9600
C111 H11B 0.9600
C111 H11C 0.9600
C112 C113 1.3900
C112 C117 1.3900
C112 C118 1.41(2)
C113 C114 1.3900
C113 H113 0.9300
C114 C115 1.3900
C114 H114 0.9300
C115 C116 1.3900
C115 H115 0.9300
C116 C117 1.3900
C116 H116 0.9300
C117 H117 0.9300
C118 H11D 0.9600
C118 H11E 0.9600
C118 H11F 0.9600
C124 C119 1.3900
C124 C123 1.3900
C124 H124 0.9300
C119 C120 1.3900
C119 C125 1.411(6)
C120 C121 1.3900
C120 H120 0.9300
C121 C122 1.3900
C121 H121 0.9300
C122 C123 1.3900
C122 H122 0.9300
C123 H123 0.9300
C125 H12A 0.9600
C125 H12B 0.9600
C125 H12C 0.9600
C126 C127 1.41(2)
C126 H12D 0.9600
C126 H12E 0.9600
C126 H12F 0.9600
C127 C128 1.46(3)
C127 H12G 0.9700
C127 H12H 0.9700
C128 C129 1.47(2)
C128 H12I 0.9700
C128 H12J 0.9700
C129 C130 1.39(2)
C129 H12K 0.9700
C129 H12L 0.9700
C130 C131 1.43(2)
C130 H13A 0.9700
C130 H13B 0.9700
C131 H13C 0.9600
C131 H13D 0.9600
C131 H13E 0.9600
